data_4103466
loop_
_publ_author_name
'Peter Dr\"ose'
'Cristian G. Hrib'
'Frank T. Edelmann'

_publ_section_title
;
 Carboranylamidinates
;
_journal_name_full 'Journal of the American Chemical Society'
_journal_page_first 15540
_journal_page_last 15541
_journal_paper_doi 10.1021/ja108051u
_journal_volume 132
_journal_year 2010
_chemical_formula_sum 'C18 H48 B20 N4 Sn'
_chemical_formula_weight 655.49
_chemical_name_systematic
; 
 ? 
;
_space_group_IT_number 15
_symmetry_cell_setting monoclinic
_symmetry_space_group_name_Hall '-C 2yc'
_symmetry_space_group_name_H-M 'C 1 2/c 1'
_atom_sites_solution_hydrogens geom
_atom_sites_solution_primary direct
_atom_sites_solution_secondary difmap
_audit_creation_method SHELXL-97
_cell_angle_alpha 90.00
_cell_angle_beta 101.30(3)
_cell_angle_gamma 90.00
_cell_formula_units_Z 4
_cell_length_a 22.790(5)
_cell_length_b 7.8311(16)
_cell_length_c 19.215(4)
_cell_measurement_reflns_used 17450
_cell_measurement_temperature 133(2)
_cell_measurement_theta_max 29.58
_cell_measurement_theta_min 2.16
_cell_volume 3362.8(13)
_computing_cell_refinement 'STOE X-AREA'
_computing_data_collection 'STOE X-AREA'
_computing_data_reduction 'STOE X-RED'
_computing_molecular_graphics 'Bruker SHELXTL'
_computing_publication_material 'Bruker SHELXTL'
_computing_structure_refinement 'SHELXL-97 (Sheldrick, 1997)'
_computing_structure_solution 'SHELXS-97 (Sheldrick, 1990)'
_diffrn_ambient_temperature 133(2)
_diffrn_detector_area_resol_mean 6.67
_diffrn_measured_fraction_theta_full 0.989
_diffrn_measured_fraction_theta_max 0.989
_diffrn_measurement_device_type 'STOE IPDS 2T'
_diffrn_measurement_method 'rotation method'
_diffrn_radiation_monochromator graphite
_diffrn_radiation_source 'fine-focus sealed tube'
_diffrn_radiation_type MoK\a
_diffrn_radiation_wavelength 0.71073
_diffrn_reflns_av_R_equivalents 0.0535
_diffrn_reflns_av_sigmaI/netI 0.0518
_diffrn_reflns_limit_h_max 25
_diffrn_reflns_limit_h_min -30
_diffrn_reflns_limit_k_max 9
_diffrn_reflns_limit_k_min -10
_diffrn_reflns_limit_l_max 25
_diffrn_reflns_limit_l_min -25
_diffrn_reflns_number 10800
_diffrn_reflns_theta_full 28.00
_diffrn_reflns_theta_max 28.28
_diffrn_reflns_theta_min 2.54
_exptl_absorpt_coefficient_mu 0.780
_exptl_absorpt_correction_type none
_exptl_crystal_colour colourless
_exptl_crystal_density_diffrn 1.295
_exptl_crystal_density_method 'not measured'
_exptl_crystal_description prism
_exptl_crystal_F_000 1336
_exptl_crystal_size_max 0.27
_exptl_crystal_size_mid 0.24
_exptl_crystal_size_min 0.20
_refine_diff_density_max 0.927
_refine_diff_density_min -1.525
_refine_diff_density_rms 0.093
_refine_ls_extinction_method none
_refine_ls_goodness_of_fit_ref 1.085
_refine_ls_hydrogen_treatment 'methyls rigid and other riding'
_refine_ls_matrix_type full
_refine_ls_number_parameters 203
_refine_ls_number_reflns 4134
_refine_ls_number_restraints 0
_refine_ls_restrained_S_all 1.085
_refine_ls_R_factor_all 0.0493
_refine_ls_R_factor_gt 0.0386
_refine_ls_shift/su_max 0.001
_refine_ls_shift/su_mean 0.000
_refine_ls_structure_factor_coef Fsqd
_refine_ls_weighting_details 'calc w=1/[\s^2^(Fo^2^)+(0.0426P)^2^+0.0000P] where P=(Fo^2^+2Fc^2^)/3'
_refine_ls_weighting_scheme calc
_refine_ls_wR_factor_gt 0.0780
_refine_ls_wR_factor_ref 0.0806
_reflns_number_gt 3666
_reflns_number_total 4134
_reflns_threshold_expression >2sigma(I)
_cod_data_source_file ja108051u_si_004.cif
_cod_data_source_block ip111
_cod_original_cell_volume 3362.8(12)
_cod_original_sg_symbol_H-M 'C 2/c'
_cod_database_code 4103466

loop_
_symmetry_equiv_pos_as_xyz
'x, y, z'
'x, -y, z+1/2'
'x+1/2, y+1/2, z'
'x+1/2, -y+1/2, z+1/2'
'-x, -y, -z'
'-x, y, -z-1/2'
'-x+1/2, -y+1/2, -z'
'-x+1/2, y+1/2, -z-1/2'

loop_
_atom_site_label
_atom_site_type_symbol
_atom_site_fract_x
_atom_site_fract_y
_atom_site_fract_z
_atom_site_U_iso_or_equiv
_atom_site_adp_type
_atom_site_occupancy
_atom_site_symmetry_multiplicity
_atom_site_calc_flag
_atom_site_refinement_flags
Sn Sn 0.0000 0.44876(3) 0.2500 0.01410(8) Uani 1 2 d S
N1 N 0.07884(9) 0.5003(3) 0.17865(10) 0.0148(4) Uani 1 1 d .
N2 N 0.16063(11) 0.6789(3) 0.16513(11) 0.0215(5) Uani 1 1 d .
H02 H 0.1837(16) 0.744(5) 0.1896(17) 0.029(9) Uiso 1 1 d .
C1 C 0.12355(10) 0.6874(3) 0.27368(11) 0.0134(4) Uani 1 1 d .
C2 C 0.06646(11) 0.6450(3) 0.31217(12) 0.0155(5) Uani 1 1 d .
C3 C 0.11892(10) 0.6152(3) 0.19889(12) 0.0140(4) Uani 1 1 d .
C4 C 0.08598(11) 0.3800(3) 0.12110(12) 0.0163(5) Uani 1 1 d .
H4 H 0.0884 0.4461 0.0772 0.020 Uiso 1 1 calc R
C5 C 0.14370(14) 0.2798(4) 0.14468(16) 0.0315(7) Uani 1 1 d .
H5A H 0.1772 0.3595 0.1577 0.047 Uiso 1 1 calc R
H5B H 0.1506 0.2065 0.1057 0.047 Uiso 1 1 calc R
H5C H 0.1404 0.2091 0.1858 0.047 Uiso 1 1 calc R
C6 C 0.03349(14) 0.2566(4) 0.10525(19) 0.0353(7) Uani 1 1 d .
H6A H 0.0329 0.1854 0.1471 0.053 Uiso 1 1 calc R
H6B H 0.0377 0.1837 0.0651 0.053 Uiso 1 1 calc R
H6C H -0.0040 0.3213 0.0934 0.053 Uiso 1 1 calc R
C7 C 0.15762(13) 0.6964(4) 0.08809(12) 0.0218(5) Uani 1 1 d .
H7 H 0.1608 0.5807 0.0671 0.026 Uiso 1 1 calc R
C8 C 0.21087(14) 0.8037(4) 0.07829(15) 0.0304(6) Uani 1 1 d .
H8A H 0.2076 0.9179 0.0981 0.046 Uiso 1 1 calc R
H8B H 0.2115 0.8134 0.0276 0.046 Uiso 1 1 calc R
H8C H 0.2479 0.7493 0.1028 0.046 Uiso 1 1 calc R
C9 C 0.09921(14) 0.7788(4) 0.05216(14) 0.0277(6) Uani 1 1 d .
H9A H 0.0656 0.7087 0.0602 0.042 Uiso 1 1 calc R
H9B H 0.0982 0.7880 0.0011 0.042 Uiso 1 1 calc R
H9C H 0.0962 0.8931 0.0720 0.042 Uiso 1 1 calc R
B3 B 0.13314(12) 0.5354(4) 0.33937(13) 0.0172(5) Uani 1 1 d .
H3 H 0.1383 0.3951 0.3311 0.021 Uiso 1 1 calc R
B4 B 0.19096(13) 0.6850(4) 0.33205(14) 0.0187(6) Uani 1 1 d .
H4A H 0.2345 0.6427 0.3189 0.022 Uiso 1 1 calc R
B5 B 0.15641(13) 0.8796(4) 0.29900(14) 0.0179(5) Uani 1 1 d .
H5 H 0.1776 0.9657 0.2644 0.021 Uiso 1 1 calc R
B6 B 0.07743(13) 0.8507(4) 0.28446(14) 0.0174(5) Uani 1 1 d .
H6 H 0.0463 0.9163 0.2402 0.021 Uiso 1 1 calc R
B7 B 0.09311(14) 0.6177(4) 0.40142(14) 0.0209(6) Uani 1 1 d .
H7A H 0.0718 0.5306 0.4355 0.025 Uiso 1 1 calc R
B8 B 0.17181(14) 0.6445(4) 0.41589(14) 0.0212(6) Uani 1 1 d .
H8 H 0.2029 0.5761 0.4593 0.025 Uiso 1 1 calc R
B9 B 0.18593(14) 0.8569(4) 0.39056(14) 0.0218(6) Uani 1 1 d .
H9 H 0.2266 0.9290 0.4174 0.026 Uiso 1 1 calc R
B10 B 0.11538(14) 0.9606(4) 0.36083(14) 0.0224(6) Uani 1 1 d .
H10 H 0.1092 1.1010 0.3679 0.027 Uiso 1 1 calc R
B11 B 0.05845(14) 0.8101(4) 0.36770(15) 0.0202(6) Uani 1 1 d .
H11 H 0.0142 0.8503 0.3793 0.024 Uiso 1 1 calc R
B12 B 0.12536(15) 0.8153(4) 0.43342(15) 0.0237(6) Uani 1 1 d .
H12 H 0.1258 0.8603 0.4889 0.028 Uiso 1 1 calc R

loop_
_atom_site_aniso_label
_atom_site_aniso_U_11
_atom_site_aniso_U_22
_atom_site_aniso_U_33
_atom_site_aniso_U_23
_atom_site_aniso_U_13
_atom_site_aniso_U_12
Sn 0.01354(11) 0.00993(11) 0.01997(12) 0.000 0.00611(7) 0.000
N1 0.0165(10) 0.0123(9) 0.0156(9) -0.0005(7) 0.0033(7) 0.0006(7)
N2 0.0229(11) 0.0274(13) 0.0156(9) -0.0034(9) 0.0074(8) -0.0113(10)
C1 0.0132(10) 0.0142(11) 0.0129(9) 0.0014(8) 0.0030(8) -0.0013(9)
C2 0.0167(11) 0.0158(12) 0.0153(10) 0.0029(9) 0.0062(8) 0.0003(9)
C3 0.0143(11) 0.0148(11) 0.0131(10) 0.0022(8) 0.0029(8) 0.0019(9)
C4 0.0195(12) 0.0144(11) 0.0154(10) -0.0028(9) 0.0042(9) 0.0002(9)
C5 0.0312(16) 0.0274(15) 0.0339(15) -0.0079(12) 0.0014(12) 0.0127(13)
C6 0.0250(15) 0.0301(17) 0.0522(18) -0.0228(14) 0.0113(13) -0.0049(12)
C7 0.0344(15) 0.0197(13) 0.0148(10) -0.0019(9) 0.0130(10) -0.0045(11)
C8 0.0381(17) 0.0287(16) 0.0315(14) -0.0038(12) 0.0244(12) -0.0081(13)
C9 0.0397(16) 0.0233(14) 0.0217(12) 0.0044(11) 0.0098(11) -0.0018(12)
B3 0.0191(12) 0.0174(14) 0.0149(10) 0.0032(11) 0.0031(9) 0.0011(11)
B4 0.0164(13) 0.0215(15) 0.0168(12) 0.0007(10) 0.0000(10) 0.0002(11)
B5 0.0213(13) 0.0155(13) 0.0167(12) -0.0004(10) 0.0033(10) -0.0052(11)
B6 0.0205(13) 0.0125(13) 0.0200(12) 0.0007(10) 0.0056(10) 0.0014(10)
B7 0.0300(15) 0.0190(14) 0.0153(12) -0.0010(10) 0.0083(11) -0.0011(12)
B8 0.0250(15) 0.0244(16) 0.0133(11) 0.0010(11) 0.0017(10) -0.0010(12)
B9 0.0279(15) 0.0207(15) 0.0155(12) -0.0021(11) 0.0013(11) -0.0062(12)
B10 0.0297(14) 0.0174(14) 0.0214(12) -0.0028(12) 0.0080(10) -0.0039(13)
B11 0.0257(15) 0.0167(14) 0.0209(12) -0.0032(11) 0.0111(11) -0.0015(11)
B12 0.0322(16) 0.0228(16) 0.0173(12) -0.0035(11) 0.0078(11) -0.0043(13)

loop_
_atom_type_symbol
_atom_type_description
_atom_type_scat_dispersion_real
_atom_type_scat_dispersion_imag
_atom_type_scat_source
C C 0.0033 0.0016 'International Tables Vol C Tables 4.2.6.8 and 6.1.1.4'
H H 0.0000 0.0000 'International Tables Vol C Tables 4.2.6.8 and 6.1.1.4'
B B 0.0013 0.0007 'International Tables Vol C Tables 4.2.6.8 and 6.1.1.4'
N N 0.0061 0.0033 'International Tables Vol C Tables 4.2.6.8 and 6.1.1.4'
Sn Sn -0.6537 1.4246 'International Tables Vol C Tables 4.2.6.8 and 6.1.1.4'

loop_
_geom_angle_atom_site_label_1
_geom_angle_atom_site_label_2
_geom_angle_atom_site_label_3
_geom_angle
_geom_angle_site_symmetry_1
_geom_angle_site_symmetry_3
C2 Sn C2 96.95(12) . 6_556
C2 Sn N1 73.03(7) . .
C2 Sn N1 94.46(8) 6_556 .
C2 Sn N1 94.46(8) . 6_556
C2 Sn N1 73.03(7) 6_556 6_556
N1 Sn N1 161.40(9) . 6_556
C3 N1 C4 119.6(2) . .
C3 N1 Sn 119.44(16) . .
C4 N1 Sn 120.10(15) . .
C3 N2 C7 128.3(2) . .
C3 C1 C2 115.57(19) . .
C3 C1 B6 117.65(19) . .
C2 C1 B6 62.26(16) . .
C3 C1 B5 122.6(2) . .
C2 C1 B5 112.89(19) . .
B6 C1 B5 63.11(17) . .
C3 C1 B4 119.9(2) . .
C2 C1 B4 112.84(17) . .
B6 C1 B4 115.20(19) . .
B5 C1 B4 62.43(16) . .
C3 C1 B3 114.2(2) . .
C2 C1 B3 61.94(15) . .
B6 C1 B3 115.21(19) . .
B5 C1 B3 114.55(18) . .
B4 C1 B3 62.82(15) . .
C1 C2 B11 108.52(19) . .
C1 C2 B7 108.47(19) . .
B11 C2 B7 62.00(17) . .
C1 C2 B6 60.07(15) . .
B11 C2 B6 61.79(16) . .
B7 C2 B6 112.28(19) . .
C1 C2 B3 60.90(15) . .
B11 C2 B3 112.37(19) . .
B7 C2 B3 61.30(16) . .
B6 C2 B3 112.49(19) . .
C1 C2 Sn 113.26(14) . .
B11 C2 Sn 133.20(17) . .
B7 C2 Sn 119.99(16) . .
B6 C2 Sn 125.30(15) . .
B3 C2 Sn 105.83(16) . .
N1 C3 N2 129.7(2) . .
N1 C3 C1 117.2(2) . .
N2 C3 C1 113.0(2) . .
N1 C4 C6 110.8(2) . .
N1 C4 C5 108.63(19) . .
C6 C4 C5 109.4(2) . .
N2 C7 C9 111.1(2) . .
N2 C7 C8 107.1(2) . .
C9 C7 C8 111.0(2) . .
C1 B3 C2 57.17(14) . .
C1 B3 B7 103.7(2) . .
C2 B3 B7 58.86(15) . .
C1 B3 B8 104.3(2) . .
C2 B3 B8 105.9(2) . .
B7 B3 B8 60.16(17) . .
C1 B3 B4 58.55(15) . .
C2 B3 B4 105.5(2) . .
B7 B3 B4 107.5(2) . .
B8 B3 B4 59.81(16) . .
C1 B4 B9 104.2(2) . .
C1 B4 B5 58.61(15) . .
B9 B4 B5 59.68(16) . .
C1 B4 B8 104.3(2) . .
B9 B4 B8 60.19(17) . .
B5 B4 B8 107.9(2) . .
C1 B4 B3 58.64(14) . .
B9 B4 B3 107.9(2) . .
B5 B4 B3 108.0(2) . .
B8 B4 B3 59.78(16) . .
C1 B5 B9 104.8(2) . .
C1 B5 B10 104.3(2) . .
B9 B5 B10 60.96(17) . .
C1 B5 B4 58.96(15) . .
B9 B5 B4 60.08(16) . .
B10 B5 B4 108.9(2) . .
C1 B5 B6 58.01(15) . .
B9 B5 B6 108.6(2) . .
B10 B5 B6 59.98(16) . .
B4 B5 B6 108.1(2) . .
C1 B6 C2 57.67(15) . .
C1 B6 B11 104.07(19) . .
C2 B6 B11 58.52(15) . .
C1 B6 B10 104.73(19) . .
C2 B6 B10 105.90(19) . .
B11 B6 B10 60.27(16) . .
C1 B6 B5 58.88(16) . .
C2 B6 B5 105.84(19) . .
B11 B6 B5 107.47(19) . .
B10 B6 B5 59.63(16) . .
C2 B7 B3 59.84(15) . .
C2 B7 B11 58.78(15) . .
B3 B7 B11 108.6(2) . .
C2 B7 B12 106.2(2) . .
B3 B7 B12 108.7(2) . .
B11 B7 B12 60.44(18) . .
C2 B7 B8 106.9(2) . .
B3 B7 B8 60.43(17) . .
B11 B7 B8 108.8(2) . .
B12 B7 B8 60.26(18) . .
B7 B8 B3 59.41(16) . .
B7 B8 B4 107.42(18) . .
B3 B8 B4 60.41(15) . .
B7 B8 B12 59.82(18) . .
B3 B8 B12 107.5(2) . .
B4 B8 B12 107.4(2) . .
B7 B8 B9 107.4(2) . .
B3 B8 B9 108.04(19) . .
B4 B8 B9 59.74(17) . .
B12 B8 B9 59.67(18) . .
B5 B9 B12 107.6(2) . .
B5 B9 B4 60.24(16) . .
B12 B9 B4 108.0(2) . .
B5 B9 B8 108.21(19) . .
B12 B9 B8 60.12(18) . .
B4 B9 B8 60.07(17) . .
B5 B9 B10 59.58(16) . .
B12 B9 B10 59.94(18) . .
B4 B9 B10 107.91(19) . .
B8 B9 B10 108.2(2) . .
B5 B10 B6 60.39(16) . .
B5 B10 B11 107.6(2) . .
B6 B10 B11 59.64(16) . .
B5 B10 B12 107.1(2) . .
B6 B10 B12 107.7(2) . .
B11 B10 B12 60.04(18) . .
B5 B10 B9 59.46(17) . .
B6 B10 B9 107.8(2) . .
B11 B10 B9 107.4(2) . .
B12 B10 B9 59.44(18) . .
C2 B11 B7 59.22(16) . .
C2 B11 B6 59.69(15) . .
B7 B11 B6 108.3(2) . .
C2 B11 B10 106.7(2) . .
B7 B11 B10 108.2(2) . .
B6 B11 B10 60.09(16) . .
C2 B11 B12 106.2(2) . .
B7 B11 B12 59.96(17) . .
B6 B11 B12 108.1(2) . .
B10 B11 B12 60.06(17) . .
B7 B12 B9 107.9(2) . .
B7 B12 B8 59.93(18) . .
B9 B12 B8 60.21(18) . .
B7 B12 B11 59.60(17) . .
B9 B12 B11 108.2(2) . .
B8 B12 B11 107.9(2) . .
B7 B12 B10 107.8(2) . .
B9 B12 B10 60.62(17) . .
B8 B12 B10 108.8(2) . .
B11 B12 B10 59.90(17) . .

loop_
_geom_bond_atom_site_label_1
_geom_bond_atom_site_label_2
_geom_bond_distance
_geom_bond_site_symmetry_2
Sn C2 2.318(3) .
Sn C2 2.318(2) 6_556
Sn N1 2.497(2) .
Sn N1 2.497(2) 6_556
N1 C3 1.287(3) .
N1 C4 1.486(3) .
N2 C3 1.347(3) .
N2 C7 1.475(3) .
C1 C3 1.528(3) .
C1 C2 1.651(3) .
C1 B6 1.694(4) .
C1 B5 1.709(4) .
C1 B4 1.716(3) .
C1 B3 1.717(4) .
C2 B11 1.709(4) .
C2 B7 1.717(4) .
C2 B6 1.730(4) .
C2 B3 1.734(4) .
C4 C6 1.521(4) .
C4 C5 1.522(4) .
C7 C9 1.518(4) .
C7 C8 1.518(4) .
B3 B7 1.759(4) .
B3 B8 1.778(4) .
B3 B4 1.789(4) .
B4 B9 1.772(4) .
B4 B5 1.775(4) .
B4 B8 1.778(4) .
B5 B9 1.765(4) .
B5 B10 1.767(4) .
B5 B6 1.781(4) .
B6 B11 1.766(4) .
B6 B10 1.774(4) .
B7 B11 1.764(4) .
B7 B12 1.771(4) .
B7 B8 1.773(4) .
B8 B12 1.779(5) .
B8 B9 1.780(4) .
B9 B12 1.771(5) .
B9 B10 1.792(5) .
B10 B11 1.777(4) .
B10 B12 1.780(4) .
B11 B12 1.779(4) .

loop_
_geom_torsion_atom_site_label_1
_geom_torsion_atom_site_label_2
_geom_torsion_atom_site_label_3
_geom_torsion_atom_site_label_4
_geom_torsion
_geom_torsion_site_symmetry_1
C2 Sn N1 C3 -5.43(17) .
C2 Sn N1 C3 90.48(18) 6_556
N1 Sn N1 C3 43.84(17) 6_556
C2 Sn N1 C4 163.81(18) .
C2 Sn N1 C4 -100.27(17) 6_556
N1 Sn N1 C4 -146.91(16) 6_556
C3 C1 C2 B11 -149.1(2) .
B6 C1 C2 B11 -39.81(18) .
B5 C1 C2 B11 -0.8(2) .
B4 C1 C2 B11 67.7(2) .
B3 C1 C2 B11 105.8(2) .
C3 C1 C2 B7 145.2(2) .
B6 C1 C2 B7 -105.6(2) .
B5 C1 C2 B7 -66.6(2) .
B4 C1 C2 B7 1.9(3) .
B3 C1 C2 B7 40.05(19) .
C3 C1 C2 B6 -109.2(2) .
B5 C1 C2 B6 39.04(18) .
B4 C1 C2 B6 107.5(2) .
B3 C1 C2 B6 145.65(19) .
C3 C1 C2 B3 105.1(2) .
B6 C1 C2 B3 -145.65(19) .
B5 C1 C2 B3 -106.6(2) .
B4 C1 C2 B3 -38.16(19) .
C3 C1 C2 Sn 9.3(2) .
B6 C1 C2 Sn 118.58(17) .
B5 C1 C2 Sn 157.62(15) .
B4 C1 C2 Sn -133.93(17) .
B3 C1 C2 Sn -95.77(17) .
C2 Sn C2 C1 -95.08(15) 6_556
N1 Sn C2 C1 -2.53(14) .
N1 Sn C2 C1 -168.49(15) 6_556
C2 Sn C2 B11 56.3(2) 6_556
N1 Sn C2 B11 148.8(2) .
N1 Sn C2 B11 -17.1(2) 6_556
C2 Sn C2 B7 134.7(2) 6_556
N1 Sn C2 B7 -132.8(2) .
N1 Sn C2 B7 61.25(19) 6_556
C2 Sn C2 B6 -26.26(15) 6_556
N1 Sn C2 B6 66.30(19) .
N1 Sn C2 B6 -99.67(19) 6_556
C2 Sn C2 B3 -159.72(17) 6_556
N1 Sn C2 B3 -67.16(14) .
N1 Sn C2 B3 126.87(14) 6_556
C4 N1 C3 N2 19.7(4) .
Sn N1 C3 N2 -171.0(2) .
C4 N1 C3 C1 -156.8(2) .
Sn N1 C3 C1 12.5(3) .
C7 N2 C3 N1 29.6(5) .
C7 N2 C3 C1 -153.8(3) .
C2 C1 C3 N1 -14.5(3) .
B6 C1 C3 N1 -85.1(3) .
B5 C1 C3 N1 -159.4(2) .
B4 C1 C3 N1 126.1(2) .
B3 C1 C3 N1 54.7(3) .
C2 C1 C3 N2 168.5(2) .
B6 C1 C3 N2 97.9(3) .
B5 C1 C3 N2 23.6(3) .
B4 C1 C3 N2 -51.0(3) .
B3 C1 C3 N2 -122.4(2) .
C3 N1 C4 C6 -179.5(2) .
Sn N1 C4 C6 11.3(3) .
C3 N1 C4 C5 60.3(3) .
Sn N1 C4 C5 -108.9(2) .
C3 N2 C7 C9 48.5(4) .
C3 N2 C7 C8 170.0(3) .
C3 C1 B3 C2 -107.2(2) .
B6 C1 B3 C2 33.50(19) .
B5 C1 B3 C2 104.0(2) .
B4 C1 B3 C2 140.2(2) .
C3 C1 B3 B7 -145.0(2) .
C2 C1 B3 B7 -37.80(17) .
B6 C1 B3 B7 -4.3(3) .
B5 C1 B3 B7 66.2(2) .
B4 C1 B3 B7 102.4(2) .
C3 C1 B3 B8 152.8(2) .
C2 C1 B3 B8 -100.0(2) .
B6 C1 B3 B8 -66.5(2) .
B5 C1 B3 B8 4.0(3) .
B4 C1 B3 B8 40.21(19) .
C3 C1 B3 B4 112.6(2) .
C2 C1 B3 B4 -140.2(2) .
B6 C1 B3 B4 -106.7(2) .
B5 C1 B3 B4 -36.2(2) .
B11 C2 B3 C1 -99.4(2) .
B7 C2 B3 C1 -135.9(2) .
B6 C2 B3 C1 -31.95(18) .
Sn C2 B3 C1 108.18(15) .
C1 C2 B3 B7 135.9(2) .
B11 C2 B3 B7 36.5(2) .
B6 C2 B3 B7 104.0(2) .
Sn C2 B3 B7 -115.91(17) .
C1 C2 B3 B8 96.9(2) .
B11 C2 B3 B8 -2.5(3) .
B7 C2 B3 B8 -38.99(19) .
B6 C2 B3 B8 65.0(2) .
Sn C2 B3 B8 -154.91(15) .
C1 C2 B3 B4 34.52(16) .
B11 C2 B3 B4 -64.9(2) .
B7 C2 B3 B4 -101.4(2) .
B6 C2 B3 B4 2.6(2) .
Sn C2 B3 B4 142.70(15) .
C3 C1 B4 B9 153.8(2) .
C2 C1 B4 B9 -64.7(2) .
B6 C1 B4 B9 4.2(3) .
B5 C1 B4 B9 40.13(19) .
B3 C1 B4 B9 -102.5(2) .
C3 C1 B4 B5 113.6(2) .
C2 C1 B4 B5 -104.9(2) .
B6 C1 B4 B5 -35.9(2) .
B3 C1 B4 B5 -142.7(2) .
C3 C1 B4 B8 -143.9(2) .
C2 C1 B4 B8 -2.4(3) .
B6 C1 B4 B8 66.5(3) .
B5 C1 B4 B8 102.4(2) .
B3 C1 B4 B8 -40.21(19) .
C3 C1 B4 B3 -103.7(2) .
C2 C1 B4 B3 37.80(19) .
B6 C1 B4 B3 106.7(2) .
B5 C1 B4 B3 142.7(2) .
C2 B3 B4 C1 -33.93(16) .
B7 B3 B4 C1 -95.6(2) .
B8 B3 B4 C1 -133.6(2) .
C1 B3 B4 B9 96.0(2) .
C2 B3 B4 B9 62.1(2) .
B7 B3 B4 B9 0.5(2) .
B8 B3 B4 B9 -37.57(19) .
C1 B3 B4 B5 32.98(18) .
C2 B3 B4 B5 -1.0(2) .
B7 B3 B4 B5 -62.6(2) .
B8 B3 B4 B5 -100.6(2) .
C1 B3 B4 B8 133.6(2) .
C2 B3 B4 B8 99.7(2) .
B7 B3 B4 B8 38.05(19) .
C3 C1 B5 B9 -149.9(2) .
C2 C1 B5 B9 64.3(2) .
B6 C1 B5 B9 103.0(2) .
B4 C1 B5 B9 -40.4(2) .
B3 C1 B5 B9 -4.1(3) .
C3 C1 B5 B10 146.8(2) .
C2 C1 B5 B10 1.1(2) .
B6 C1 B5 B10 39.79(18) .
B4 C1 B5 B10 -103.7(2) .
B3 C1 B5 B10 -67.3(2) .
C3 C1 B5 B4 -109.5(2) .
C2 C1 B5 B4 104.8(2) .
B6 C1 B5 B4 143.4(2) .
B3 C1 B5 B4 36.4(2) .
C3 C1 B5 B6 107.1(2) .
C2 C1 B5 B6 -38.68(18) .
B4 C1 B5 B6 -143.4(2) .
B3 C1 B5 B6 -107.1(2) .
B9 B4 B5 C1 -133.6(2) .
B8 B4 B5 C1 -96.2(2) .
B3 B4 B5 C1 -32.99(17) .
C1 B4 B5 B9 133.6(2) .
B8 B4 B5 B9 37.5(2) .
B3 B4 B5 B9 100.6(2) .
C1 B4 B5 B10 95.7(2) .
B9 B4 B5 B10 -37.9(2) .
B8 B4 B5 B10 -0.4(3) .
B3 B4 B5 B10 62.7(2) .
C1 B4 B5 B6 32.10(17) .
B9 B4 B5 B6 -101.5(2) .
B8 B4 B5 B6 -64.1(2) .
B3 B4 B5 B6 -0.9(2) .
C3 C1 B6 C2 106.0(2) .
B5 C1 B6 C2 -139.42(18) .
B4 C1 B6 C2 -103.7(2) .
B3 C1 B6 C2 -33.38(18) .
C3 C1 B6 B11 143.2(2) .
C2 C1 B6 B11 37.28(17) .
B5 C1 B6 B11 -102.1(2) .
B4 C1 B6 B11 -66.4(2) .
B3 C1 B6 B11 3.9(3) .
C3 C1 B6 B10 -154.3(2) .
C2 C1 B6 B10 99.7(2) .
B5 C1 B6 B10 -39.70(18) .
B4 C1 B6 B10 -4.0(3) .
B3 C1 B6 B10 66.3(2) .
C3 C1 B6 B5 -114.6(2) .
C2 C1 B6 B5 139.42(18) .
B4 C1 B6 B5 35.70(19) .
B3 C1 B6 B5 106.0(2) .
B11 C2 B6 C1 136.45(19) .
B7 C2 B6 C1 99.2(2) .
B3 C2 B6 C1 32.24(17) .
Sn C2 B6 C1 -98.66(19) .
C1 C2 B6 B11 -136.45(19) .
B7 C2 B6 B11 -37.3(2) .
B3 C2 B6 B11 -104.2(2) .
Sn C2 B6 B11 124.9(2) .
C1 C2 B6 B10 -97.6(2) .
B11 C2 B6 B10 38.8(2) .
B7 C2 B6 B10 1.5(3) .
B3 C2 B6 B10 -65.4(2) .
Sn C2 B6 B10 163.72(16) .
C1 C2 B6 B5 -35.37(17) .
B11 C2 B6 B5 101.1(2) .
B7 C2 B6 B5 63.8(2) .
B3 C2 B6 B5 -3.1(2) .
Sn C2 B6 B5 -134.03(17) .
B9 B5 B6 C1 -96.1(2) .
B10 B5 B6 C1 -134.3(2) .
B4 B5 B6 C1 -32.47(17) .
C1 B5 B6 C2 34.85(16) .
B9 B5 B6 C2 -61.3(2) .
B10 B5 B6 C2 -99.4(2) .
B4 B5 B6 C2 2.4(2) .
C1 B5 B6 B11 96.2(2) .
B9 B5 B6 B11 0.0(3) .
B10 B5 B6 B11 -38.1(2) .
B4 B5 B6 B11 63.7(2) .
C1 B5 B6 B10 134.3(2) .
B9 B5 B6 B10 38.1(2) .
B4 B5 B6 B10 101.8(2) .
C1 C2 B7 B3 -39.87(19) .
B11 C2 B7 B3 -141.5(2) .
B6 C2 B7 B3 -104.3(2) .
Sn C2 B7 B3 92.5(2) .
C1 C2 B7 B11 101.6(2) .
B6 C2 B7 B11 37.2(2) .
B3 C2 B7 B11 141.5(2) .
Sn C2 B7 B11 -126.0(2) .
C1 C2 B7 B12 62.6(3) .
B11 C2 B7 B12 -39.0(2) .
B6 C2 B7 B12 -1.8(3) .
B3 C2 B7 B12 102.5(2) .
Sn C2 B7 B12 -165.02(17) .
C1 C2 B7 B8 -0.5(3) .
B11 C2 B7 B8 -102.1(2) .
B6 C2 B7 B8 -64.9(3) .
B3 C2 B7 B8 39.4(2) .
Sn C2 B7 B8 131.82(19) .
C1 B3 B7 C2 36.99(17) .
B8 B3 B7 C2 135.8(2) .
B4 B3 B7 C2 97.9(2) .
C1 B3 B7 B11 2.8(3) .
C2 B3 B7 B11 -34.17(19) .
B8 B3 B7 B11 101.6(2) .
B4 B3 B7 B11 63.7(2) .
C1 B3 B7 B12 -61.3(2) .
C2 B3 B7 B12 -98.3(2) .
B8 B3 B7 B12 37.4(2) .
B4 B3 B7 B12 -0.4(3) .
C1 B3 B7 B8 -98.8(2) .
C2 B3 B7 B8 -135.8(2) .
B4 B3 B7 B8 -37.89(18) .
C2 B7 B8 B3 -39.08(19) .
B11 B7 B8 B3 -101.1(2) .
B12 B7 B8 B3 -138.4(2) .
C2 B7 B8 B4 -0.9(3) .
B3 B7 B8 B4 38.1(2) .
B11 B7 B8 B4 -63.0(3) .
B12 B7 B8 B4 -100.3(2) .
C2 B7 B8 B12 99.4(2) .
B3 B7 B8 B12 138.4(2) .
B11 B7 B8 B12 37.32(19) .
C2 B7 B8 B9 62.0(2) .
B3 B7 B8 B9 101.1(2) .
B11 B7 B8 B9 -0.1(3) .
B12 B7 B8 B9 -37.39(19) .
C1 B3 B8 B7 97.8(2) .
C2 B3 B8 B7 38.38(19) .
B4 B3 B8 B7 137.4(2) .
C1 B3 B8 B4 -39.58(18) .
C2 B3 B8 B4 -99.0(2) .
B7 B3 B8 B4 -137.4(2) .
C1 B3 B8 B12 60.8(2) .
C2 B3 B8 B12 1.4(3) .
B7 B3 B8 B12 -37.0(2) .
B4 B3 B8 B12 100.4(2) .
C1 B3 B8 B9 -2.2(3) .
C2 B3 B8 B9 -61.6(3) .
B7 B3 B8 B9 -100.0(2) .
B4 B3 B8 B9 37.4(2) .
C1 B4 B8 B7 2.0(3) .
B9 B4 B8 B7 100.4(2) .
B5 B4 B8 B7 63.1(3) .
B3 B4 B8 B7 -37.7(2) .
C1 B4 B8 B3 39.64(18) .
B9 B4 B8 B3 138.0(2) .
B5 B4 B8 B3 100.8(2) .
C1 B4 B8 B12 -61.0(2) .
B9 B4 B8 B12 37.4(2) .
B5 B4 B8 B12 0.1(3) .
B3 B4 B8 B12 -100.7(2) .
C1 B4 B8 B9 -98.4(2) .
B5 B4 B8 B9 -37.25(19) .
B3 B4 B8 B9 -138.0(2) .
C1 B5 B9 B12 -61.1(3) .
B10 B5 B9 B12 37.3(2) .
B4 B5 B9 B12 -101.0(2) .
B6 B5 B9 B12 -0.4(3) .
C1 B5 B9 B4 39.89(19) .
B10 B5 B9 B4 138.3(2) .
B6 B5 B9 B4 100.6(2) .
C1 B5 B9 B8 2.4(3) .
B10 B5 B9 B8 100.8(2) .
B4 B5 B9 B8 -37.5(2) .
B6 B5 B9 B8 63.1(3) .
C1 B5 B9 B10 -98.4(2) .
B4 B5 B9 B10 -138.3(2) .
B6 B5 B9 B10 -37.7(2) .
C1 B4 B9 B5 -39.59(18) .
B8 B4 B9 B5 -138.1(2) .
B3 B4 B9 B5 -100.7(2) .
C1 B4 B9 B12 60.8(2) .
B5 B4 B9 B12 100.4(2) .
B8 B4 B9 B12 -37.7(2) .
B3 B4 B9 B12 -0.3(3) .
C1 B4 B9 B8 98.5(2) .
B5 B4 B9 B8 138.1(2) .
B3 B4 B9 B8 37.38(19) .
C1 B4 B9 B10 -2.5(3) .
B5 B4 B9 B10 37.1(2) .
B8 B4 B9 B10 -101.1(2) .
B3 B4 B9 B10 -63.7(2) .
B7 B8 B9 B5 -62.8(3) .
B3 B8 B9 B5 -0.1(3) .
B4 B8 B9 B5 37.6(2) .
B12 B8 B9 B5 -100.3(2) .
B7 B8 B9 B12 37.46(19) .
B3 B8 B9 B12 100.1(2) .
B4 B8 B9 B12 137.8(2) .
B7 B8 B9 B4 -100.4(2) .
B3 B8 B9 B4 -37.7(2) .
B12 B8 B9 B4 -137.8(2) .
B7 B8 B9 B10 0.3(3) .
B3 B8 B9 B10 62.9(3) .
B4 B8 B9 B10 100.6(2) .
B12 B8 B9 B10 -37.21(19) .
C1 B5 B10 B6 -38.82(17) .
B9 B5 B10 B6 -138.0(2) .
B4 B5 B10 B6 -100.5(2) .
C1 B5 B10 B11 -1.0(3) .
B9 B5 B10 B11 -100.2(2) .
B4 B5 B10 B11 -62.6(2) .
B6 B5 B10 B11 37.83(19) .
C1 B5 B10 B12 62.2(2) .
B9 B5 B10 B12 -36.9(2) .
B4 B5 B10 B12 0.6(3) .
B6 B5 B10 B12 101.1(2) .
C1 B5 B10 B9 99.2(2) .
B4 B5 B10 B9 37.5(2) .
B6 B5 B10 B9 138.0(2) .
C1 B6 B10 B5 39.33(18) .
C2 B6 B10 B5 99.3(2) .
B11 B6 B10 B5 137.3(2) .
C1 B6 B10 B11 -98.0(2) .
C2 B6 B10 B11 -38.02(19) .
B5 B6 B10 B11 -137.3(2) .
C1 B6 B10 B12 -60.7(3) .
C2 B6 B10 B12 -0.7(3) .
B11 B6 B10 B12 37.3(2) .
B5 B6 B10 B12 -100.0(2) .
C1 B6 B10 B9 2.1(3) .
C2 B6 B10 B9 62.1(2) .
B11 B6 B10 B9 100.1(2) .
B5 B6 B10 B9 -37.3(2) .
B12 B9 B10 B5 -138.2(2) .
B4 B9 B10 B5 -37.4(2) .
B8 B9 B10 B5 -100.9(2) .
B5 B9 B10 B6 37.66(19) .
B12 B9 B10 B6 -100.5(2) .
B4 B9 B10 B6 0.3(3) .
B8 B9 B10 B6 -63.2(2) .
B5 B9 B10 B11 100.5(2) .
B12 B9 B10 B11 -37.62(19) .
B4 B9 B10 B11 63.2(3) .
B8 B9 B10 B11 -0.3(3) .
B5 B9 B10 B12 138.2(2) .
B4 B9 B10 B12 100.8(2) .
B8 B9 B10 B12 37.28(19) .
C1 C2 B11 B7 -101.6(2) .
B6 C2 B11 B7 -140.6(2) .
B3 C2 B11 B7 -36.2(2) .
Sn C2 B11 B7 106.1(2) .
C1 C2 B11 B6 39.02(18) .
B7 C2 B11 B6 140.6(2) .
B3 C2 B11 B6 104.4(2) .
Sn C2 B11 B6 -113.3(2) .
C1 C2 B11 B10 0.1(2) .
B7 C2 B11 B10 101.7(2) .
B6 C2 B11 B10 -38.93(19) .
B3 C2 B11 B10 65.5(2) .
Sn C2 B11 B10 -152.25(18) .
C1 C2 B11 B12 -62.8(2) .
B7 C2 B11 B12 38.8(2) .
B6 C2 B11 B12 -101.8(2) .
B3 C2 B11 B12 2.6(3) .
Sn C2 B11 B12 144.85(19) .
B3 B7 B11 C2 34.60(19) .
B12 B7 B11 C2 136.0(2) .
B8 B7 B11 C2 98.8(2) .
C2 B7 B11 B6 -35.27(19) .
B3 B7 B11 B6 -0.7(3) .
B12 B7 B11 B6 100.8(2) .
B8 B7 B11 B6 63.5(2) .
C2 B7 B11 B10 -98.9(2) .
B3 B7 B11 B10 -64.3(3) .
B12 B7 B11 B10 37.10(19) .
B8 B7 B11 B10 -0.1(3) .
C2 B7 B11 B12 -136.0(2) .
B3 B7 B11 B12 -101.4(2) .
B8 B7 B11 B12 -37.24(19) .
C1 B6 B11 C2 -36.88(17) .
B10 B6 B11 C2 -136.0(2) .
B5 B6 B11 C2 -98.2(2) .
C1 B6 B11 B7 -1.8(3) .
C2 B6 B11 B7 35.08(19) .
B10 B6 B11 B7 -100.9(2) .
B5 B6 B11 B7 -63.1(3) .
C1 B6 B11 B10 99.1(2) .
C2 B6 B11 B10 136.0(2) .
B5 B6 B11 B10 37.8(2) .
C1 B6 B11 B12 61.7(2) .
C2 B6 B11 B12 98.6(2) .
B10 B6 B11 B12 -37.5(2) .
B5 B6 B11 B12 0.3(3) .
B5 B10 B11 C2 0.6(3) .
B6 B10 B11 C2 38.74(18) .
B12 B10 B11 C2 -99.4(2) .
B9 B10 B11 C2 -62.1(2) .
B5 B10 B11 B7 62.9(2) .
B6 B10 B11 B7 101.1(2) .
B12 B10 B11 B7 -37.1(2) .
B9 B10 B11 B7 0.3(3) .
B5 B10 B11 B6 -38.17(19) .
B12 B10 B11 B6 -138.2(2) .
B9 B10 B11 B6 -100.8(2) .
B5 B10 B11 B12 100.0(2) .
B6 B10 B11 B12 138.2(2) .
B9 B10 B11 B12 37.35(19) .
C2 B7 B12 B9 -62.8(3) .
B3 B7 B12 B9 0.2(3) .
B11 B7 B12 B9 -101.0(2) .
B8 B7 B12 B9 37.76(19) .
C2 B7 B12 B8 -100.5(2) .
B3 B7 B12 B8 -37.52(19) .
B11 B7 B12 B8 -138.7(2) .
C2 B7 B12 B11 38.20(19) .
B3 B7 B12 B11 101.2(2) .
B8 B7 B12 B11 138.7(2) .
C2 B7 B12 B10 1.3(3) .
B3 B7 B12 B10 64.3(3) .
B11 B7 B12 B10 -36.9(2) .
B8 B7 B12 B10 101.8(2) .
B5 B9 B12 B7 63.7(3) .
B4 B9 B12 B7 0.1(3) .
B8 B9 B12 B7 -37.63(19) .
B10 B9 B12 B7 100.8(2) .
B5 B9 B12 B8 101.3(2) .
B4 B9 B12 B8 37.69(19) .
B10 B9 B12 B8 138.4(2) .
B5 B9 B12 B11 0.6(3) .
B4 B9 B12 B11 -63.0(3) .
B8 B9 B12 B11 -100.7(2) .
B10 B9 B12 B11 37.8(2) .
B5 B9 B12 B10 -37.1(2) .
B4 B9 B12 B10 -100.7(2) .
B8 B9 B12 B10 -138.4(2) .
B3 B8 B12 B7 36.78(19) .
B4 B8 B12 B7 100.4(2) .
B9 B8 B12 B7 137.8(2) .
B7 B8 B12 B9 -137.8(2) .
B3 B8 B12 B9 -101.0(2) .
B4 B8 B12 B9 -37.40(19) .
B7 B8 B12 B11 -36.72(19) .
B3 B8 B12 B11 0.1(3) .
B4 B8 B12 B11 63.7(3) .
B9 B8 B12 B11 101.1(2) .
B7 B8 B12 B10 -100.2(2) .
B3 B8 B12 B10 -63.4(3) .
B4 B8 B12 B10 0.3(3) .
B9 B8 B12 B10 37.66(19) .
C2 B11 B12 B7 -38.40(19) .
B6 B11 B12 B7 -101.2(2) .
B10 B11 B12 B7 -138.6(2) .
C2 B11 B12 B9 62.1(3) .
B7 B11 B12 B9 100.5(2) .
B6 B11 B12 B9 -0.6(3) .
B10 B11 B12 B9 -38.1(2) .
C2 B11 B12 B8 -1.5(3) .
B7 B11 B12 B8 36.9(2) .
B6 B11 B12 B8 -64.3(3) .
B10 B11 B12 B8 -101.8(2) .
C2 B11 B12 B10 100.2(2) .
B7 B11 B12 B10 138.6(2) .
B6 B11 B12 B10 37.5(2) .
B5 B10 B12 B7 -64.0(3) .
B6 B10 B12 B7 -0.4(3) .
B11 B10 B12 B7 36.8(2) .
B9 B10 B12 B7 -100.9(2) .
B5 B10 B12 B9 36.95(19) .
B6 B10 B12 B9 100.6(2) .
B11 B10 B12 B9 137.7(2) .
B5 B10 B12 B8 -0.5(3) .
B6 B10 B12 B8 63.1(3) .
B11 B10 B12 B8 100.3(2) .
B9 B10 B12 B8 -37.5(2) .
B5 B10 B12 B11 -100.8(2) .
B6 B10 B12 B11 -37.2(2) .
B9 B10 B12 B11 -137.7(2) .
